data_7236162
loop_
_publ_author_name
'Kitos, Alexandros A.'
'Moushi, Eleni E.'
'Manos, Manolis J.'
'Papatriantafyllopoulou, Constantina'
'Tasiopoulos, Anastasios J.'
'Perlepes, Spyros P.'
'Nastopoulos, Vassilios'

_publ_section_title
;
 Solvent-dependent access to mono- and dinuclear copper(ii) assemblies
 based on a flexible imidazole ligand
;
_journal_issue 25
_journal_name_full CrystEngComm
_journal_page_first 4733
_journal_paper_doi 10.1039/C6CE00445H
_journal_volume 18
_journal_year 2016
_chemical_formula_moiety 'C36 H32 Cu N8, 2(N O3)'
_chemical_formula_sum 'C36 H32 Cu N10 O6'
_chemical_formula_weight 764.25
_space_group_crystal_system monoclinic
_space_group_IT_number 9
_space_group_name_Hall 'C -2yc'
_space_group_name_H-M_alt 'C 1 c 1'
_atom_sites_solution_hydrogens geom
_atom_sites_solution_primary direct
_atom_sites_solution_secondary difmap
_audit_creation_method SHELXL-2014/7
_audit_update_record
;
2016-04-21 deposited with the CCDC.
2016-05-04 downloaded from the CCDC.
;
_cell_angle_alpha 90
_cell_angle_beta 96.439(2)
_cell_angle_gamma 90
_cell_formula_units_Z 4
_cell_length_a 18.3728(3)
_cell_length_b 12.2640(2)
_cell_length_c 15.3996(2)
_cell_measurement_reflns_used 9253
_cell_measurement_temperature 100(2)
_cell_measurement_theta_max 29.1490
_cell_measurement_theta_min 3.2370
_cell_volume 3448.01(9)
_computing_cell_refinement 'CrysAlisPro (Agilent Technologies, 2013)'
_computing_data_collection 'CrysAlisPro (Agilent Technologies, 2013)'
_computing_data_reduction 'CrysAlisPro (Agilent Technologies, 2013)'
_computing_molecular_graphics
;ORTEP-3 for Windows (Farrugia, 1997); PLATON (Spek, 1990);
MERCURY (Bruno et al. 2002); DIAMOND (Brandenburg, 2014); 
X-SEED (Barbour, 2001)
;
_computing_publication_material 'WINGX (Farrugia, 1999)'
_computing_structure_refinement 'SHELXL-2014/7 (Sheldrick, 2014)'
_computing_structure_solution 'SIR92 (Altomare et al., 1994)'
_diffrn_ambient_temperature 100(2)
_diffrn_detector_area_resol_mean 10.4223
_diffrn_measured_fraction_theta_full 0.998
_diffrn_measured_fraction_theta_max 0.993
_diffrn_measurement_device_type 'Oxford Diffraction SuperNova with Atlas detector'
_diffrn_measurement_method '\w scans'
_diffrn_radiation_monochromator mirror
_diffrn_radiation_type MoK\a
_diffrn_radiation_wavelength 0.71073
_diffrn_reflns_av_R_equivalents 0.0358
_diffrn_reflns_av_unetI/netI 0.0455
_diffrn_reflns_Laue_measured_fraction_full 0.998
_diffrn_reflns_Laue_measured_fraction_max 0.993
_diffrn_reflns_limit_h_max 23
_diffrn_reflns_limit_h_min -23
_diffrn_reflns_limit_k_max 15
_diffrn_reflns_limit_k_min -15
_diffrn_reflns_limit_l_max 19
_diffrn_reflns_limit_l_min -19
_diffrn_reflns_number 16423
_diffrn_reflns_point_group_measured_fraction_full 0.998
_diffrn_reflns_point_group_measured_fraction_max 0.993
_diffrn_reflns_theta_full 25.242
_diffrn_reflns_theta_max 26.999
_diffrn_reflns_theta_min 3.229
_diffrn_source 'SuperNova (Mo) X-ray Source'
_exptl_absorpt_coefficient_mu 0.697
_exptl_absorpt_correction_T_max 1.00000
_exptl_absorpt_correction_T_min 0.76119
_exptl_absorpt_correction_type multi-scan
_exptl_absorpt_process_details
;
CrysAlisPro, Agilent Technologies,
Version 1.171.36.28 (release 01-02-2013 CrysAlis171 .NET)
(compiled Feb 1 2013,16:14:44)
Empirical absorption correction using spherical harmonics, 
implemented in SCALE3 ABSPACK scaling algorithm.
;
_exptl_crystal_colour brown
_exptl_crystal_density_diffrn 1.472
_exptl_crystal_density_method 'not measured'
_exptl_crystal_description prism
_exptl_crystal_F_000 1580
_exptl_crystal_size_max 0.20
_exptl_crystal_size_mid 0.17
_exptl_crystal_size_min 0.11
_refine_diff_density_max 0.383
_refine_diff_density_min -0.375
_refine_diff_density_rms 0.055
_refine_ls_abs_structure_details
;
 Refined as an inversion twin.
;
_refine_ls_abs_structure_Flack 0.498(12)
_refine_ls_extinction_method none
_refine_ls_goodness_of_fit_ref 1.060
_refine_ls_hydrogen_treatment mixed
_refine_ls_matrix_type full
_refine_ls_number_parameters 491
_refine_ls_number_reflns 6685
_refine_ls_number_restraints 6
_refine_ls_restrained_S_all 1.059
_refine_ls_R_factor_all 0.0383
_refine_ls_R_factor_gt 0.0336
_refine_ls_shift/su_max 0.000
_refine_ls_shift/su_mean 0.000
_refine_ls_structure_factor_coef Fsqd
_refine_ls_weighting_details 'w=1/[\s^2^(Fo^2^)+(0.0336P)^2^+2.2266P] where P=(Fo^2^+2Fc^2^)/3'
_refine_ls_weighting_scheme calc
_refine_ls_wR_factor_gt 0.0767
_refine_ls_wR_factor_ref 0.0794
_reflns_Friedel_coverage 0.998
_reflns_Friedel_fraction_full 0.998
_reflns_Friedel_fraction_max 0.993
_reflns_number_gt 6217
_reflns_number_total 6685
_reflns_threshold_expression 'I > 2\s(I)'
_cod_data_source_file c6ce00445h2.cif
_cod_data_source_block 1b
_cod_original_sg_symbol_H-M 'C c'
_cod_database_code 7236162
_shelx_shelxl_version_number 2014/7
_shelx_space_group_comment
;
The symmetry employed for this shelxl refinement is uniquely defined
by the following loop, which should always be used as a source of
symmetry information in preference to the above space-group names.
They are only intended as comments.
;
_shelx_estimated_absorpt_t_min 0.873
_shelx_estimated_absorpt_t_max 0.927

loop_
_space_group_symop_operation_xyz
'x, y, z'
'x, -y, z+1/2'
'x+1/2, y+1/2, z'
'x+1/2, -y+1/2, z+1/2'

loop_
_atom_site_label
_atom_site_type_symbol
_atom_site_fract_x
_atom_site_fract_y
_atom_site_fract_z
_atom_site_U_iso_or_equiv
_atom_site_adp_type
_atom_site_occupancy
_atom_site_site_symmetry_order
_atom_site_calc_flag
_atom_site_refinement_flags_posn
_atom_site_refinement_flags_adp
Cu Cu 0.86593(2) 0.22097(3) 0.32633(3) 0.01249(11) Uani 1 1 d . .
C2A C 0.7903(2) 0.0853(4) 0.4562(3) 0.0136(9) Uani 1 1 d . .
C2B C 0.7413(2) 0.3378(4) 0.4005(2) 0.0143(9) Uani 1 1 d . .
C2C C 0.9839(2) 0.3321(4) 0.2351(2) 0.0123(8) Uani 1 1 d . .
C2D C 0.9310(2) 0.0766(4) 0.1941(3) 0.0146(9) Uani 1 1 d . .
C4A C 0.7681(2) 0.0327(4) 0.3214(3) 0.0178(9) Uani 1 1 d . .
H4A H 0.7703 0.0269 0.2615 0.021 Uiso 1 1 calc R U
C4B C 0.8468(2) 0.4175(4) 0.4322(3) 0.0170(9) Uani 1 1 d . .
H4B H 0.8959 0.4361 0.4324 0.020 Uiso 1 1 calc R U
C4C C 0.8794(2) 0.4175(4) 0.2205(3) 0.0163(9) Uani 1 1 d . .
H4C H 0.8319 0.4382 0.2283 0.020 Uiso 1 1 calc R U
C4D C 0.9657(2) 0.0327(4) 0.3299(3) 0.0180(9) Uani 1 1 d . .
H4D H 0.9695 0.0313 0.3907 0.022 Uiso 1 1 calc R U
C5A C 0.7246(2) -0.0277(4) 0.3682(3) 0.0193(9) Uani 1 1 d . .
H5A H 0.6915 -0.0813 0.3470 0.023 Uiso 1 1 calc R U
C5B C 0.7998(2) 0.4650(4) 0.4814(3) 0.0192(10) Uani 1 1 d . .
H5B H 0.8100 0.5215 0.5212 0.023 Uiso 1 1 calc R U
C5C C 0.9207(2) 0.4619(4) 0.1622(3) 0.0166(9) Uani 1 1 d . .
H5C H 0.9074 0.5188 0.1238 0.020 Uiso 1 1 calc R U
C5D C 1.0028(2) -0.0324(4) 0.2799(3) 0.0188(9) Uani 1 1 d . .
H5D H 1.0371 -0.0855 0.2989 0.023 Uiso 1 1 calc R U
C6A C 0.8197(2) 0.1399(3) 0.5368(3) 0.0142(8) Uani 1 1 d . .
C6B C 0.6800(2) 0.2723(3) 0.3607(3) 0.0144(9) Uani 1 1 d . .
C6C C 1.0477(2) 0.2643(4) 0.2640(3) 0.0160(9) Uani 1 1 d . .
C6D C 0.8960(2) 0.1303(4) 0.1152(3) 0.0172(9) Uani 1 1 d . .
C7A C 0.8891(2) 0.1885(4) 0.5442(3) 0.0171(9) Uani 1 1 d . .
H7A H 0.9171 0.1853 0.4976 0.020 Uiso 1 1 calc R U
C7B C 0.6673(2) 0.2630(4) 0.2701(3) 0.0180(9) Uani 1 1 d . .
H7B H 0.6990 0.2961 0.2351 0.022 Uiso 1 1 calc R U
C7C C 1.0706(2) 0.2512(4) 0.3524(3) 0.0201(9) Uani 1 1 d . .
H7C H 1.0447 0.2840 0.3939 0.024 Uiso 1 1 calc R U
C7D C 0.8283(2) 0.1810(4) 0.1144(3) 0.0171(9) Uani 1 1 d . .
H7D H 0.8040 0.1793 0.1643 0.020 Uiso 1 1 calc R U
C8A C 0.9160(2) 0.2409(4) 0.6201(3) 0.0196(9) Uani 1 1 d . .
H8A H 0.9618 0.2739 0.6241 0.023 Uiso 1 1 calc R U
C8B C 0.6075(2) 0.2043(4) 0.2319(3) 0.0257(10) Uani 1 1 d . .
H8B H 0.5984 0.1996 0.1714 0.031 Uiso 1 1 calc R U
C8C C 1.1326(2) 0.1888(4) 0.3786(3) 0.0273(10) Uani 1 1 d . .
H8C H 1.1482 0.1802 0.4377 0.033 Uiso 1 1 calc R U
C8D C 0.7965(2) 0.2338(4) 0.0404(3) 0.0209(10) Uani 1 1 d . .
H8D H 0.7513 0.2681 0.0405 0.025 Uiso 1 1 calc R U
C9A C 0.8757(3) 0.2452(4) 0.6903(3) 0.0213(10) Uani 1 1 d . .
H9A H 0.8943 0.2807 0.7413 0.026 Uiso 1 1 calc R U
C9B C 0.5614(2) 0.1530(4) 0.2840(3) 0.0287(10) Uani 1 1 d . .
H9B H 0.5221 0.1119 0.2584 0.034 Uiso 1 1 calc R U
C9C C 1.1704(2) 0.1403(4) 0.3176(3) 0.0297(11) Uani 1 1 d . .
H9C H 1.2113 0.0979 0.3358 0.036 Uiso 1 1 calc R U
C9D C 0.8327(3) 0.2353(4) -0.0339(3) 0.0244(11) Uani 1 1 d . .
H9D H 0.8119 0.2714 -0.0837 0.029 Uiso 1 1 calc R U
C10A C 0.8073(2) 0.1965(4) 0.6848(3) 0.0208(9) Uani 1 1 d . .
H10A H 0.7803 0.1987 0.7324 0.025 Uiso 1 1 calc R U
C10B C 0.5733(2) 0.1625(4) 0.3741(3) 0.0259(10) Uani 1 1 d . .
H10B H 0.5417 0.1284 0.4087 0.031 Uiso 1 1 calc R U
C10C C 1.1488(2) 0.1533(3) 0.2294(3) 0.0246(9) Uani 1 1 d . .
H10C H 1.1749 0.1198 0.1885 0.030 Uiso 1 1 calc R U
C10D C 0.8988(3) 0.1841(4) -0.0345(3) 0.0241(10) Uani 1 1 d . .
H10D H 0.9221 0.1845 -0.0851 0.029 Uiso 1 1 calc R U
C11A C 0.7791(2) 0.1443(4) 0.6084(3) 0.0187(9) Uani 1 1 d . .
H11A H 0.7330 0.1122 0.6048 0.022 Uiso 1 1 calc R U
C11B C 0.6318(2) 0.2224(4) 0.4128(3) 0.0198(9) Uani 1 1 d . .
H11B H 0.6392 0.2295 0.4733 0.024 Uiso 1 1 calc R U
C11C C 1.0880(2) 0.2169(3) 0.2023(3) 0.0184(9) Uani 1 1 d . .
H11C H 1.0741 0.2279 0.1430 0.022 Uiso 1 1 calc R U
C11D C 0.9313(2) 0.1317(4) 0.0395(3) 0.0204(9) Uani 1 1 d . .
H11D H 0.9765 0.0977 0.0389 0.024 Uiso 1 1 calc R U
N1A N 0.73923(19) 0.0059(3) 0.4529(2) 0.0164(8) Uani 1 1 d D .
H1A H 0.717(2) -0.026(4) 0.492(2) 0.025 Uiso 1 1 d D U
N1B N 0.73390(19) 0.4138(3) 0.4613(2) 0.0164(8) Uani 1 1 d D .
H1B H 0.6930(13) 0.423(4) 0.481(3) 0.025 Uiso 1 1 d D U
N1C N 0.98517(18) 0.4071(3) 0.1709(2) 0.0154(8) Uani 1 1 d D .
H1C H 1.0222(16) 0.424(4) 0.146(3) 0.023 Uiso 1 1 d D U
N1D N 0.97982(19) -0.0045(3) 0.1952(2) 0.0160(8) Uani 1 1 d D .
H1D H 0.994(2) -0.033(4) 0.1499(19) 0.024 Uiso 1 1 d D U
N3A N 0.80832(18) 0.1037(3) 0.3764(2) 0.0146(8) Uani 1 1 d . .
N3B N 0.81089(18) 0.3366(3) 0.3814(2) 0.0141(8) Uani 1 1 d . .
N3C N 0.91916(18) 0.3361(3) 0.2666(2) 0.0131(8) Uani 1 1 d . .
N3D N 0.92105(17) 0.1019(3) 0.2769(2) 0.0133(7) Uani 1 1 d . .
N2 N 1.08786(19) 0.4520(3) 0.5472(2) 0.0192(7) Uani 1 1 d . .
N4 N 1.1114(2) 0.0487(3) 0.5609(2) 0.0241(8) Uani 1 1 d . .
O1 O 1.02175(16) 0.4268(3) 0.5329(2) 0.0299(7) Uani 1 1 d . .
O2 O 1.10477(16) 0.5439(2) 0.5824(2) 0.0262(7) Uani 1 1 d . .
O3 O 1.13649(16) 0.3897(2) 0.52862(19) 0.0252(7) Uani 1 1 d . .
O4 O 1.05786(18) 0.1082(3) 0.5742(2) 0.0334(8) Uani 1 1 d . .
O5 O 1.17524(17) 0.0777(3) 0.58635(19) 0.0268(7) Uani 1 1 d . .
O6 O 1.09984(16) -0.0395(3) 0.5207(2) 0.0281(7) Uani 1 1 d . .

loop_
_atom_site_aniso_label
_atom_site_aniso_U_11
_atom_site_aniso_U_22
_atom_site_aniso_U_33
_atom_site_aniso_U_23
_atom_site_aniso_U_13
_atom_site_aniso_U_12
Cu 0.01302(19) 0.01181(19) 0.01334(18) -0.0001(2) 0.00458(15) -0.0005(2)
C2A 0.0117(19) 0.011(2) 0.019(2) 0.0029(17) 0.0056(17) 0.0033(16)
C2B 0.0172(19) 0.011(2) 0.0142(18) 0.0017(16) 0.0010(16) 0.0020(16)
C2C 0.0141(18) 0.011(2) 0.0119(17) 0.0005(15) 0.0008(16) -0.0025(16)
C2D 0.0122(19) 0.014(2) 0.017(2) -0.0016(17) 0.0022(17) -0.0028(16)
C4A 0.021(2) 0.014(2) 0.018(2) -0.0031(18) 0.0042(19) 0.0000(18)
C4B 0.017(2) 0.016(2) 0.018(2) -0.0006(18) 0.0023(18) -0.0056(17)
C4C 0.015(2) 0.012(2) 0.022(2) 0.0004(18) 0.0030(18) -0.0007(17)
C4D 0.017(2) 0.020(3) 0.018(2) 0.0013(18) 0.0047(18) -0.0018(18)
C5A 0.021(2) 0.016(2) 0.021(2) -0.0037(18) 0.0030(19) -0.0020(18)
C5B 0.022(2) 0.013(2) 0.022(2) -0.0039(18) -0.0015(19) 0.0000(18)
C5C 0.018(2) 0.014(2) 0.017(2) 0.0016(17) -0.0006(17) 0.0034(17)
C5D 0.017(2) 0.014(2) 0.025(2) 0.0032(18) 0.0020(18) 0.0025(17)
C6A 0.0147(18) 0.010(2) 0.0176(19) 0.0050(15) -0.0012(16) 0.0015(15)
C6B 0.0115(18) 0.011(2) 0.020(2) -0.0020(15) 0.0008(17) 0.0036(15)
C6C 0.0147(19) 0.013(2) 0.020(2) 0.0011(16) 0.0025(17) -0.0031(16)
C6D 0.019(2) 0.016(2) 0.0158(19) -0.0033(16) -0.0007(16) -0.0034(17)
C7A 0.0168(19) 0.017(2) 0.018(2) 0.0032(17) 0.0051(17) 0.0027(17)
C7B 0.0161(19) 0.019(2) 0.019(2) -0.0034(17) 0.0032(17) 0.0040(16)
C7C 0.019(2) 0.021(2) 0.021(2) 0.0013(18) 0.0047(18) -0.0060(17)
C7D 0.016(2) 0.016(2) 0.019(2) -0.0049(17) 0.0008(17) -0.0001(16)
C8A 0.016(2) 0.016(2) 0.026(2) 0.0016(18) -0.0031(18) -0.0016(17)
C8B 0.025(2) 0.026(2) 0.024(2) -0.0091(19) -0.0074(19) 0.0095(18)
C8C 0.025(2) 0.029(3) 0.025(2) 0.012(2) -0.009(2) -0.011(2)
C8D 0.017(2) 0.019(2) 0.026(2) -0.0057(18) -0.0032(18) 0.0029(17)
C9A 0.031(2) 0.016(2) 0.017(2) 0.0021(17) 0.0007(19) 0.0035(19)
C9B 0.018(2) 0.021(2) 0.044(3) -0.010(2) -0.010(2) 0.0005(18)
C9C 0.015(2) 0.022(2) 0.050(3) 0.009(2) -0.004(2) -0.0033(18)
C9D 0.033(3) 0.019(2) 0.019(2) 0.0009(18) -0.005(2) 0.0039(19)
C10A 0.025(2) 0.019(2) 0.019(2) 0.0021(17) 0.0085(18) 0.0026(18)
C10B 0.017(2) 0.023(2) 0.037(3) 0.005(2) 0.004(2) 0.0008(18)
C10C 0.0153(19) 0.018(2) 0.041(2) -0.001(2) 0.0058(19) 0.0000(16)
C10D 0.033(3) 0.026(2) 0.0138(19) -0.0028(18) 0.0067(19) 0.001(2)
C11A 0.020(2) 0.018(2) 0.018(2) 0.0003(16) 0.0037(17) -0.0019(17)
C11B 0.019(2) 0.020(2) 0.020(2) -0.0013(16) -0.0003(18) 0.0010(16)
C11C 0.0154(19) 0.019(2) 0.021(2) 0.0021(17) 0.0025(17) -0.0012(16)
C11D 0.018(2) 0.022(2) 0.023(2) -0.0025(18) 0.0053(17) 0.0034(17)
N1A 0.0146(16) 0.015(2) 0.0199(18) 0.0028(15) 0.0057(14) -0.0018(14)
N1B 0.0125(16) 0.021(2) 0.0159(16) -0.0020(14) 0.0038(14) 0.0029(15)
N1C 0.0159(16) 0.0130(18) 0.0181(17) 0.0031(14) 0.0053(14) -0.0024(15)
N1D 0.0163(17) 0.0147(19) 0.0181(17) -0.0015(15) 0.0067(14) 0.0017(15)
N3A 0.0162(18) 0.011(2) 0.0179(18) -0.0029(14) 0.0049(15) -0.0022(15)
N3B 0.0141(18) 0.013(2) 0.0162(18) 0.0011(15) 0.0051(15) -0.0019(15)
N3C 0.0146(18) 0.012(2) 0.0127(17) 0.0000(14) 0.0015(14) 0.0001(15)
N3D 0.0128(17) 0.014(2) 0.0142(17) -0.0012(14) 0.0042(15) -0.0030(14)
N2 0.0202(17) 0.0197(18) 0.0192(17) 0.0003(14) 0.0088(15) -0.0030(15)
N4 0.028(2) 0.021(2) 0.0266(19) -0.0002(16) 0.0180(17) -0.0013(16)
O1 0.0187(15) 0.0350(19) 0.0368(18) -0.0090(14) 0.0070(14) -0.0079(14)
O2 0.0228(16) 0.0224(17) 0.0350(16) -0.0098(13) 0.0102(14) -0.0066(13)
O3 0.0277(16) 0.0193(15) 0.0320(16) 0.0006(13) 0.0178(14) 0.0023(13)
O4 0.0351(18) 0.0225(16) 0.048(2) 0.0081(15) 0.0303(17) 0.0087(14)
O5 0.0283(17) 0.0258(18) 0.0281(17) -0.0054(13) 0.0108(15) -0.0040(14)
O6 0.0213(16) 0.0236(17) 0.0413(18) -0.0090(14) 0.0125(14) -0.0034(13)

loop_
_atom_type_symbol
_atom_type_description
_atom_type_scat_dispersion_real
_atom_type_scat_dispersion_imag
_atom_type_scat_source
C C 0.0033 0.0016 'International Tables Vol C Tables 4.2.6.8 and 6.1.1.4'
H H 0.0000 0.0000 'International Tables Vol C Tables 4.2.6.8 and 6.1.1.4'
N N 0.0061 0.0033 'International Tables Vol C Tables 4.2.6.8 and 6.1.1.4'
O O 0.0106 0.0060 'International Tables Vol C Tables 4.2.6.8 and 6.1.1.4'
Cu Cu 0.3201 1.2651 'International Tables Vol C Tables 4.2.6.8 and 6.1.1.4'

loop_
_geom_angle_atom_site_label_1
_geom_angle_atom_site_label_2
_geom_angle_atom_site_label_3
_geom_angle
N3D Cu N3B 177.22(15)
N3D Cu N3A 86.16(10)
N3B Cu N3A 91.85(15)
N3D Cu N3C 92.67(16)
N3B Cu N3C 89.47(9)
N3A Cu N3C 175.35(15)
N3A C2A N1A 109.4(4)
N3A C2A C6A 127.1(4)
N1A C2A C6A 123.5(4)
N1B C2B N3B 109.5(4)
N1B C2B C6B 122.8(4)
N3B C2B C6B 127.6(4)
N3C C2C N1C 109.3(4)
N3C C2C C6C 128.8(4)
N1C C2C C6C 121.9(3)
N1D C2D N3D 108.8(4)
N1D C2D C6D 125.1(4)
N3D C2D C6D 126.1(4)
C5A C4A N3A 109.1(4)
C5A C4A H4A 125.5
N3A C4A H4A 125.5
C5B C4B N3B 109.5(4)
C5B C4B H4B 125.3
N3B C4B H4B 125.3
C5C C4C N3C 109.1(4)
C5C C4C H4C 125.4
N3C C4C H4C 125.4
C5D C4D N3D 109.3(4)
C5D C4D H4D 125.3
N3D C4D H4D 125.3
C4A C5A N1A 106.2(4)
C4A C5A H5A 126.9
N1A C5A H5A 126.9
C4B C5B N1B 106.4(4)
C4B C5B H5B 126.8
N1B C5B H5B 126.8
C4C C5C N1C 106.5(4)
C4C C5C H5C 126.8
N1C C5C H5C 126.8
C4D C5D N1D 105.9(4)
C4D C5D H5D 127.0
N1D C5D H5D 127.0
C11A C6A C7A 118.7(4)
C11A C6A C2A 120.6(4)
C7A C6A C2A 120.7(4)
C7B C6B C11B 119.5(4)
C7B C6B C2B 120.0(4)
C11B C6B C2B 120.5(4)
C7C C6C C11C 119.6(4)
C7C C6C C2C 120.5(4)
C11C C6C C2C 119.8(4)
C7D C6D C11D 119.1(4)
C7D C6D C2D 121.1(4)
C11D C6D C2D 119.8(4)
C8A C7A C6A 120.3(4)
C8A C7A H7A 119.8
C6A C7A H7A 119.8
C8B C7B C6B 120.1(4)
C8B C7B H7B 119.9
C6B C7B H7B 119.9
C6C C7C C8C 119.7(4)
C6C C7C H7C 120.1
C8C C7C H7C 120.1
C8D C7D C6D 120.8(4)
C8D C7D H7D 119.6
C6D C7D H7D 119.6
C7A C8A C9A 120.7(4)
C7A C8A H8A 119.7
C9A C8A H8A 119.7
C9B C8B C7B 119.9(4)
C9B C8B H8B 120.0
C7B C8B H8B 120.0
C9C C8C C7C 120.2(4)
C9C C8C H8C 119.9
C7C C8C H8C 119.9
C7D C8D C9D 119.3(4)
C7D C8D H8D 120.4
C9D C8D H8D 120.4
C8A C9A C10A 120.0(4)
C8A C9A H9A 120.0
C10A C9A H9A 120.0
C8B C9B C10B 120.3(4)
C8B C9B H9B 119.8
C10B C9B H9B 119.8
C8C C9C C10C 120.9(4)
C8C C9C H9C 119.6
C10C C9C H9C 119.6
C10D C9D C8D 120.5(4)
C10D C9D H9D 119.7
C8D C9D H9D 119.7
C11A C10A C9A 120.0(4)
C11A C10A H10A 120.0
C9A C10A H10A 120.0
C11B C10B C9B 120.3(4)
C11B C10B H10B 119.8
C9B C10B H10B 119.8
C9C C10C C11C 119.6(4)
C9C C10C H10C 120.2
C11C C10C H10C 120.2
C9D C10D C11D 120.5(4)
C9D C10D H10D 119.7
C11D C10D H10D 119.7
C10A C11A C6A 120.3(4)
C10A C11A H11A 119.8
C6A C11A H11A 119.8
C10B C11B C6B 119.8(4)
C10B C11B H11B 120.1
C6B C11B H11B 120.1
C10C C11C C6C 120.0(4)
C10C C11C H11C 120.0
C6C C11C H11C 120.0
C10D C11D C6D 119.7(4)
C10D C11D H11D 120.1
C6D C11D H11D 120.1
C2A N1A C5A 108.4(4)
C2A N1A H1A 133(3)
C5A N1A H1A 118(3)
C2B N1B C5B 108.7(3)
C2B N1B H1B 120(3)
C5B N1B H1B 131(3)
C2C N1C C5C 108.8(3)
C2C N1C H1C 125(3)
C5C N1C H1C 125(3)
C2D N1D C5D 109.5(4)
C2D N1D H1D 125(3)
C5D N1D H1D 126(3)
C2A N3A C4A 106.9(4)
C2A N3A Cu 132.8(3)
C4A N3A Cu 119.5(3)
C2B N3B C4B 105.9(3)
C2B N3B Cu 130.1(3)
C4B N3B Cu 121.3(3)
C2C N3C C4C 106.3(3)
C2C N3C Cu 130.0(3)
C4C N3C Cu 119.2(3)
C2D N3D C4D 106.5(4)
C2D N3D Cu 131.7(3)
C4D N3D Cu 121.5(3)
O3 N2 O1 121.4(4)
O3 N2 O2 119.9(3)
O1 N2 O2 118.7(3)
O5 N4 O6 120.2(3)
O5 N4 O4 120.6(4)
O6 N4 O4 119.2(4)

loop_
_geom_bond_atom_site_label_1
_geom_bond_atom_site_label_2
_geom_bond_distance
Cu N3D 1.978(4)
Cu N3B 1.986(4)
Cu N3A 1.992(4)
Cu N3C 1.999(4)
C2A N3A 1.327(5)
C2A N1A 1.349(6)
C2A C6A 1.460(6)
C2B N1B 1.339(5)
C2B N3B 1.344(5)
C2B C6B 1.461(6)
C2C N3C 1.335(5)
C2C N1C 1.352(5)
C2C C6C 1.465(6)
C2D N1D 1.338(6)
C2D N3D 1.344(5)
C2D C6D 1.466(6)
C4A C5A 1.355(6)
C4A N3A 1.372(6)
C4A H4A 0.9300
C4B C5B 1.344(6)
C4B N3B 1.385(6)
C4B H4B 0.9300
C4C C5C 1.353(6)
C4C N3C 1.385(6)
C4C H4C 0.9300
C4D C5D 1.348(6)
C4D N3D 1.381(6)
C4D H4D 0.9300
C5A N1A 1.365(6)
C5A H5A 0.9300
C5B N1B 1.368(6)
C5B H5B 0.9300
C5C N1C 1.356(5)
C5C H5C 0.9300
C5D N1D 1.368(6)
C5D H5D 0.9300
C6A C11A 1.400(6)
C6A C7A 1.400(6)
C6B C7B 1.394(6)
C6B C11B 1.401(6)
C6C C7C 1.388(6)
C6C C11C 1.394(6)
C6D C7D 1.390(6)
C6D C11D 1.396(6)
C7A C8A 1.377(6)
C7A H7A 0.9300
C7B C8B 1.388(6)
C7B H7B 0.9300
C7C C8C 1.393(7)
C7C H7C 0.9300
C7D C8D 1.382(6)
C7D H7D 0.9300
C8A C9A 1.378(6)
C8A H8A 0.9300
C8B C9B 1.381(6)
C8B H8B 0.9300
C8C C9C 1.366(7)
C8C H8C 0.9300
C8D C9D 1.387(6)
C8D H8D 0.9300
C9A C10A 1.384(6)
C9A H9A 0.9300
C9B C10B 1.386(7)
C9B H9B 0.9300
C9C C10C 1.381(7)
C9C H9C 0.9300
C9D C10D 1.369(7)
C9D H9D 0.9300
C10A C11A 1.387(6)
C10A H10A 0.9300
C10B C11B 1.380(6)
C10B H10B 0.9300
C10C C11C 1.389(6)
C10C H10C 0.9300
C10D C11D 1.385(6)
C10D H10D 0.9300
C11A H11A 0.9300
C11B H11B 0.9300
C11C H11C 0.9300
C11D H11D 0.9300
N1A H1A 0.857(14)
N1B H1B 0.847(11)
N1C H1C 0.844(11)
N1D H1D 0.850(11)
N2 O3 1.233(4)
N2 O1 1.249(4)
N2 O2 1.273(5)
N4 O5 1.246(5)
N4 O6 1.253(5)
N4 O4 1.259(4)
